data_2232234
loop_
_publ_author_name
'Shaikh, M. Mobin'
'Mathur, Saloni'
'Uddin, Md. Jamal'

_publ_section_title
;
 Bis[\m-2-(pyridin-2-yl)ethanolato]bis[bromidocopper(II)]
;
_journal_coeditor_code FI2115
_journal_issue 11
_journal_name_full 'Acta Crystallographica Section E'
_journal_page_first m1612
_journal_paper_doi 10.1107/S1600536811043637
_journal_volume 67
_journal_year 2011
_chemical_formula_iupac '[Cu2 Br2 (C7 H8 N O)2]'
_chemical_formula_moiety 'C14 H16 Br2 Cu2 N2 O2'
_chemical_formula_sum 'C14 H16 Br2 Cu2 N2 O2'
_chemical_formula_weight 531.19
_chemical_name_systematic
;
Bis[\m-2-(pyridin-2-yl)ethanolato]bis[bromidocopper(II)]
;
_space_group_IT_number 2
_symmetry_cell_setting triclinic
_symmetry_space_group_name_Hall '-P 1'
_symmetry_space_group_name_H-M 'P -1'
_atom_sites_solution_hydrogens geom
_atom_sites_solution_primary direct
_atom_sites_solution_secondary difmap
_audit_creation_method SHELXL-97
_cell_angle_alpha 91.122(4)
_cell_angle_beta 90.195(3)
_cell_angle_gamma 97.0330(10)
_cell_formula_units_Z 1
_cell_length_a 4.2066(2)
_cell_length_b 8.4338(3)
_cell_length_c 11.5113(6)
_cell_measurement_reflns_used 3586
_cell_measurement_temperature 150(2)
_cell_measurement_theta_max 29.9635
_cell_measurement_theta_min 3.5334
_cell_volume 405.24(3)
_computing_cell_refinement 'CrysAlis PRO-CCD (Oxford Diffraction, 2009)'
_computing_data_collection 'CrysAlis PRO-CCD (Oxford Diffraction, 2009)'
_computing_data_reduction 'CrysAlis PRO-RED (Oxford Diffraction, 2009)'
_computing_molecular_graphics 'DIAMOND (Brandenburg, 1999)'
_computing_publication_material 'publCIF (Westrip, 2010)'
_computing_structure_refinement 'SHELXL97 (Sheldrick, 2008)'
_computing_structure_solution 'SHELXS97 (Sheldrick, 2008)'
_diffrn_ambient_temperature 150(2)
_diffrn_detector_area_resol_mean 15.9948
_diffrn_measured_fraction_theta_full 0.987
_diffrn_measured_fraction_theta_max 0.987
_diffrn_measurement_device_type 'Oxford Diffraction Xcalibur-S'
_diffrn_measurement_method \w/q
_diffrn_radiation_monochromator graphite
_diffrn_radiation_source 'Enhance (Mo) X-ray Source'
_diffrn_radiation_type MoK\a
_diffrn_radiation_wavelength 0.71073
_diffrn_reflns_av_R_equivalents 0.0262
_diffrn_reflns_av_sigmaI/netI 0.0295
_diffrn_reflns_limit_h_max 4
_diffrn_reflns_limit_h_min -5
_diffrn_reflns_limit_k_max 9
_diffrn_reflns_limit_k_min -9
_diffrn_reflns_limit_l_max 13
_diffrn_reflns_limit_l_min -13
_diffrn_reflns_number 3453
_diffrn_reflns_theta_full 25.00
_diffrn_reflns_theta_max 25.00
_diffrn_reflns_theta_min 3.54
_exptl_absorpt_coefficient_mu 7.560
_exptl_absorpt_correction_T_max 0.3597
_exptl_absorpt_correction_T_min 0.2260
_exptl_absorpt_correction_type multi-scan
_exptl_absorpt_process_details
;
(CrysAlis PRO-RED; Oxford Diffraction, 2009)
;
_exptl_crystal_colour blue
_exptl_crystal_density_diffrn 2.177
_exptl_crystal_density_method 'not measured'
_exptl_crystal_description block
_exptl_crystal_F_000 258
_exptl_crystal_size_max 0.28
_exptl_crystal_size_mid 0.21
_exptl_crystal_size_min 0.17
_refine_diff_density_max 0.837
_refine_diff_density_min -0.743
_refine_ls_extinction_method none
_refine_ls_goodness_of_fit_ref 1.052
_refine_ls_hydrogen_treatment constr
_refine_ls_matrix_type full
_refine_ls_number_parameters 100
_refine_ls_number_reflns 1388
_refine_ls_number_restraints 0
_refine_ls_restrained_S_all 1.052
_refine_ls_R_factor_all 0.0331
_refine_ls_R_factor_gt 0.0314
_refine_ls_shift/su_max 0.001
_refine_ls_shift/su_mean 0.000
_refine_ls_structure_factor_coef Fsqd
_refine_ls_weighting_details 'calc w=1/[\s^2^(Fo^2^)+(0.0549P)^2^+0.5089P] where P=(Fo^2^+2Fc^2^)/3'
_refine_ls_weighting_scheme calc
_refine_ls_wR_factor_gt 0.0854
_refine_ls_wR_factor_ref 0.0874
_reflns_number_gt 1298
_reflns_number_total 1388
_reflns_threshold_expression I>2sigma(I)
_cod_data_source_file fi2115.cif
_cod_data_source_block I
_cod_database_code 2232234
_cod_database_fobs_code 2232234

loop_
_symmetry_equiv_pos_as_xyz
'x, y, z'
'-x, -y, -z'

loop_
_atom_site_type_symbol
_atom_site_label
_atom_site_fract_x
_atom_site_fract_y
_atom_site_fract_z
_atom_site_U_iso_or_equiv
_atom_site_adp_type
_atom_site_calc_flag
_atom_site_refinement_flags
_atom_site_occupancy
_atom_site_symmetry_multiplicity
Cu Cu1 0.91306(11) 0.96968(5) 0.87303(4) 0.01736(18) Uani d . 1 1
Br Br1 0.60658(9) 0.76112(4) 0.76674(3) 0.02191(18) Uani d . 1 1
O O1 1.0535(7) 1.1399(3) 0.9846(2) 0.0219(6) Uani d . 1 1
N N1 1.0035(8) 1.1189(4) 0.7436(3) 0.0174(7) Uani d . 1 1
C C1 1.1498(10) 1.0720(5) 0.6475(4) 0.0220(9) Uani d . 1 1
H H1 1.1873 0.9635 0.6396 0.026 Uiso calc R 1 1
C C2 1.2475(10) 1.1759(5) 0.5598(4) 0.0254(9) Uani d . 1 1
H H2 1.3495 1.1398 0.4925 0.030 Uiso calc R 1 1
C C3 1.1933(10) 1.3341(5) 0.5722(4) 0.0266(10) Uani d . 1 1
H H3 1.2575 1.4082 0.5131 0.032 Uiso calc R 1 1
C C4 1.0444(10) 1.3833(5) 0.6716(4) 0.0226(9) Uani d . 1 1
H H4 1.0082 1.4917 0.6817 0.027 Uiso calc R 1 1
C C5 0.9486(9) 1.2720(5) 0.7564(3) 0.0186(8) Uani d . 1 1
C C6 0.7862(9) 1.3159(5) 0.8657(4) 0.0197(8) Uani d . 1 1
H H6A 0.5811 1.2456 0.8729 0.024 Uiso calc R 1 1
H H6B 0.7365 1.4273 0.8605 0.024 Uiso calc R 1 1
C C7 0.9894(10) 1.3012(4) 0.9745(3) 0.0195(8) Uani d . 1 1
H H7A 1.1934 1.3728 0.9691 0.023 Uiso calc R 1 1
H H7B 0.8737 1.3335 1.0441 0.023 Uiso calc R 1 1

loop_
_atom_site_aniso_label
_atom_site_aniso_U_11
_atom_site_aniso_U_22
_atom_site_aniso_U_33
_atom_site_aniso_U_12
_atom_site_aniso_U_13
_atom_site_aniso_U_23
Cu1 0.0243(3) 0.0158(3) 0.0116(3) 0.0008(2) 0.0009(2) 0.0016(2)
Br1 0.0253(3) 0.0211(3) 0.0183(3) -0.00140(17) -0.00193(18) 0.00043(17)
O1 0.0347(17) 0.0151(14) 0.0161(15) 0.0033(12) -0.0002(12) 0.0032(11)
N1 0.0201(17) 0.0206(17) 0.0117(17) 0.0031(13) -0.0019(13) 0.0001(13)
C1 0.025(2) 0.024(2) 0.018(2) 0.0060(16) 0.0004(17) 0.0012(17)
C2 0.025(2) 0.035(2) 0.016(2) 0.0017(18) 0.0049(17) -0.0003(18)
C3 0.028(2) 0.029(2) 0.022(2) -0.0008(18) 0.0017(18) 0.0086(18)
C4 0.027(2) 0.019(2) 0.021(2) -0.0008(16) -0.0011(17) 0.0030(16)
C5 0.0153(19) 0.023(2) 0.018(2) 0.0019(15) -0.0031(15) 0.0012(16)
C6 0.020(2) 0.0186(19) 0.021(2) 0.0043(16) 0.0010(16) 0.0007(16)
C7 0.023(2) 0.0172(19) 0.018(2) 0.0034(15) 0.0048(16) 0.0000(16)

loop_
_atom_type_symbol
_atom_type_description
_atom_type_scat_dispersion_real
_atom_type_scat_dispersion_imag
_atom_type_scat_source
C C 0.0033 0.0016 'International Tables Vol C Tables 4.2.6.8 and 6.1.1.4'
H H 0.0000 0.0000 'International Tables Vol C Tables 4.2.6.8 and 6.1.1.4'
N N 0.0061 0.0033 'International Tables Vol C Tables 4.2.6.8 and 6.1.1.4'
O O 0.0106 0.0060 'International Tables Vol C Tables 4.2.6.8 and 6.1.1.4'
Br Br -0.2901 2.4595 'International Tables Vol C Tables 4.2.6.8 and 6.1.1.4'
Cu Cu 0.3201 1.2651 'International Tables Vol C Tables 4.2.6.8 and 6.1.1.4'

loop_
_geom_angle_atom_site_label_1
_geom_angle_atom_site_label_2
_geom_angle_atom_site_label_3
_geom_angle_site_symmetry_1
_geom_angle_site_symmetry_3
_geom_angle
_geom_angle_publ_flag
O1 Cu1 O1 2_777 . 76.32(12) y
O1 Cu1 N1 2_777 . 162.34(14) ?
O1 Cu1 N1 . . 90.44(12) ?
O1 Cu1 Br1 2_777 . 98.08(8) ?
O1 Cu1 Br1 . . 163.87(9) ?
N1 Cu1 Br1 . . 97.69(10) ?
O1 Cu1 Cu1 2_777 2_777 38.54(8) ?
O1 Cu1 Cu1 . 2_777 37.78(8) ?
N1 Cu1 Cu1 . 2_777 127.28(10) ?
Br1 Cu1 Cu1 . 2_777 134.80(3) ?
C7 O1 Cu1 . 2_777 125.6(2) ?
C7 O1 Cu1 . . 124.4(2) ?
Cu1 O1 Cu1 2_777 . 103.68(12) y
C5 N1 C1 . . 119.7(3) ?
C5 N1 Cu1 . . 119.9(3) ?
C1 N1 Cu1 . . 120.0(3) ?
N1 C1 C2 . . 122.3(4) ?
N1 C1 H1 . . 118.9 ?
C2 C1 H1 . . 118.9 ?
C1 C2 C3 . . 118.5(4) ?
C1 C2 H2 . . 120.8 ?
C3 C2 H2 . . 120.8 ?
C2 C3 C4 . . 119.4(4) ?
C2 C3 H3 . . 120.3 ?
C4 C3 H3 . . 120.3 ?
C3 C4 C5 . . 119.3(4) ?
C3 C4 H4 . . 120.4 ?
C5 C4 H4 . . 120.4 ?
N1 C5 C4 . . 120.8(4) ?
N1 C5 C6 . . 116.9(3) ?
C4 C5 C6 . . 122.4(4) ?
C5 C6 C7 . . 112.9(3) ?
C5 C6 H6A . . 109.0 ?
C7 C6 H6A . . 109.0 ?
C5 C6 H6B . . 109.0 ?
C7 C6 H6B . . 109.0 ?
H6A C6 H6B . . 107.8 ?
O1 C7 C6 . . 109.4(3) ?
O1 C7 H7A . . 109.8 ?
C6 C7 H7A . . 109.8 ?
O1 C7 H7B . . 109.8 ?
C6 C7 H7B . . 109.8 ?
H7A C7 H7B . . 108.2 ?

loop_
_geom_bond_atom_site_label_1
_geom_bond_atom_site_label_2
_geom_bond_site_symmetry_2
_geom_bond_distance
_geom_bond_publ_flag
Cu1 O1 2_777 1.910(3) y
Cu1 O1 . 1.943(3) y
Cu1 N1 . 1.977(3) y
Cu1 Br1 . 2.3670(6) ?
Cu1 Cu1 2_777 3.0294(9) y
O1 C7 . 1.426(4) ?
O1 Cu1 2_777 1.910(3) ?
N1 C5 . 1.344(5) ?
N1 C1 . 1.344(5) ?
C1 C2 . 1.380(6) ?
C1 H1 . 0.9500 ?
C2 C3 . 1.385(6) ?
C2 H2 . 0.9500 ?
C3 C4 . 1.387(6) ?
C3 H3 . 0.9500 ?
C4 C5 . 1.394(6) ?
C4 H4 . 0.9500 ?
C5 C6 . 1.496(6) ?
C6 C7 . 1.529(6) ?
C6 H6A . 0.9900 ?
C6 H6B . 0.9900 ?
C7 H7A . 0.9900 ?
C7 H7B . 0.9900 ?

loop_
_geom_hbond_atom_site_label_D
_geom_hbond_atom_site_label_H
_geom_hbond_atom_site_label_A
_geom_hbond_site_symmetry_A
_geom_hbond_distance_DH
_geom_hbond_distance_HA
_geom_hbond_distance_DA
_geom_hbond_angle_DHA
C1 H1 Br1 1_655 0.95 3.00 3.716(4) 133.5
C6 H6A O1 1_455 0.99 2.64 3.545(5) 152.5

loop_
_geom_torsion_atom_site_label_1
_geom_torsion_atom_site_label_2
_geom_torsion_atom_site_label_3
_geom_torsion_atom_site_label_4
_geom_torsion_site_symmetry_1
_geom_torsion_site_symmetry_4
_geom_torsion
O1 Cu1 O1 C7 2_777 . -153.1(4)
N1 Cu1 O1 C7 . . 38.7(3)
Br1 Cu1 O1 C7 . . -81.8(4)
Cu1 Cu1 O1 C7 2_777 . -153.1(4)
O1 Cu1 O1 Cu1 2_777 2_777 0.0
N1 Cu1 O1 Cu1 . 2_777 -168.20(15)
Br1 Cu1 O1 Cu1 . 2_777 71.3(3)
O1 Cu1 N1 C5 2_777 . -77.1(5)
O1 Cu1 N1 C5 . . -36.2(3)
Br1 Cu1 N1 C5 . . 129.8(3)
Cu1 Cu1 N1 C5 2_777 . -45.2(3)
O1 Cu1 N1 C1 2_777 . 96.1(5)
O1 Cu1 N1 C1 . . 137.0(3)
Br1 Cu1 N1 C1 . . -56.9(3)
Cu1 Cu1 N1 C1 2_777 . 128.0(3)
C5 N1 C1 C2 . . -0.1(6)
Cu1 N1 C1 C2 . . -173.3(3)
N1 C1 C2 C3 . . 0.3(6)
C1 C2 C3 C4 . . 0.2(6)
C2 C3 C4 C5 . . -0.8(6)
C1 N1 C5 C4 . . -0.6(6)
Cu1 N1 C5 C4 . . 172.6(3)
C1 N1 C5 C6 . . -179.7(4)
Cu1 N1 C5 C6 . . -6.5(5)
C3 C4 C5 N1 . . 1.1(6)
C3 C4 C5 C6 . . -179.9(4)
N1 C5 C6 C7 . . 65.4(5)
C4 C5 C6 C7 . . -113.7(4)
Cu1 O1 C7 C6 2_777 . -145.3(3)
Cu1 O1 C7 C6 . . 1.9(4)
C5 C6 C7 O1 . . -60.6(4)
